data_4061638
loop_
_publ_author_name
'Wiliam J. Evans'

_publ_section_title
;
Synthesis and Structure of the Tetramethylcyclopentadienyl
Uranium Metallocenes, (C5Me4H)2UMe2, (C5Me4H)2UMeCl,
[(C5Me4H)2U][(&#x00B5;-Ph)2BPh2], and [(C5Me4)SiMe2(CH2CH=CH2)]2UI(THF)
;
_journal_name_full Organometallics
_journal_paper_doi 10.1021/om050462r
_journal_year 2005
_chemical_formula_sum 'C19 H29 Cl U'
_chemical_formula_weight 530.90
_space_group_IT_number 63
_symmetry_cell_setting orthorhombic
_symmetry_space_group_name_Hall '-C 2c 2'
_symmetry_space_group_name_H-M 'C m c m'
_cell_angle_alpha 90.00
_cell_angle_beta 90.00
_cell_angle_gamma 90.00
_cell_formula_units_Z 4
_cell_length_a 17.7970(19)
_cell_length_b 6.8129(7)
_cell_length_c 15.6369(17)
_cell_measurement_temperature 163(2)
_cell_volume 1896.0(3)
_diffrn_ambient_temperature 163(2)
_exptl_crystal_density_diffrn 1.860
_cod_depositor_comments
;
The following automatic conversions were performed:
'_symmetry_cell_setting' value 'Orthorhombic' changed to 'orthorhombic'
according to '/home/saulius/struct/CIF-dictionaries/cif_core.dic'
dictionary named 'cif_core.dic' version 2.4.1 from 2010-06-29.

Automatic conversion script
Id: cif_fix_enum 1527 2010-12-29 10:47:43Z saulius 
;
_cod_database_code 4061638

loop_
_symmetry_equiv_pos_as_xyz
'x, y, z'
'-x, -y, z+1/2'
'-x, y, -z+1/2'
'x, -y, -z'
'x+1/2, y+1/2, z'
'-x+1/2, -y+1/2, z+1/2'
'-x+1/2, y+1/2, -z+1/2'
'x+1/2, -y+1/2, -z'
'-x, -y, -z'
'x, y, -z-1/2'
'x, -y, z-1/2'
'-x, y, z'
'-x+1/2, -y+1/2, -z'
'x+1/2, y+1/2, -z-1/2'
'x+1/2, -y+1/2, z-1/2'
'-x+1/2, y+1/2, z'

loop_
_atom_site_label
_atom_site_type_symbol
_atom_site_fract_x
_atom_site_fract_y
_atom_site_fract_z
_atom_site_U_iso_or_equiv
_atom_site_adp_type
_atom_site_occupancy
_atom_site_symmetry_multiplicity
_atom_site_calc_flag
_atom_site_refinement_flags
_atom_site_disorder_assembly
_atom_site_disorder_group
U1 U 0.0000 0.064003(18) 0.2500 0.01488(5) Uani 1 4 d S . .
Cl1 Cl 0.0000 -0.1984(9) 0.3754(5) 0.0263(7) Uani 0.50 2 d SP . .
C1 C -0.14949(10) 0.0763(3) 0.29553(13) 0.0206(4) Uani 1 1 d . . .
C2 C -0.11617(10) 0.2535(3) 0.32372(12) 0.0184(3) Uani 1 1 d . . .
C3 C -0.09578(15) 0.3627(4) 0.2500 0.0175(5) Uani 1 2 d S . .
C4 C -0.18680(12) -0.0761(3) 0.35108(17) 0.0352(5) Uani 1 1 d . . .
H4A H -0.2412 -0.0536 0.3517 0.053 Uiso 1 1 calc R . .
H4B H -0.1671 -0.0665 0.4095 0.053 Uiso 1 1 calc R . .
H4C H -0.1764 -0.2072 0.3282 0.053 Uiso 1 1 calc R . .
C5 C -0.10652(11) 0.3171(3) 0.41518(12) 0.0278(4) Uani 1 1 d . . .
H5A H -0.1560 0.3347 0.4416 0.042 Uiso 1 1 calc R . .
H5B H -0.0789 0.4414 0.4170 0.042 Uiso 1 1 calc R . .
H5C H -0.0784 0.2166 0.4466 0.042 Uiso 1 1 calc R . .
C6 C 0.0000 -0.157(4) 0.1322(19) 0.028(5) Uani 0.50 2 d SP . .
H6A H 0.0000 -0.0821 0.0786 0.042 Uiso 0.50 2 calc SPR . .
H6B H -0.0450 -0.2396 0.1347 0.042 Uiso 0.25 1 calc PR . .
H6C H 0.0450 -0.2396 0.1347 0.042 Uiso 0.25 1 calc PR . .
H3 H -0.070(2) 0.476(6) 0.2500 0.033(10) Uiso 1 2 d S . .

loop_
_atom_site_aniso_label
_atom_site_aniso_U_11
_atom_site_aniso_U_22
_atom_site_aniso_U_33
_atom_site_aniso_U_23
_atom_site_aniso_U_13
_atom_site_aniso_U_12
U1 0.01074(7) 0.01252(7) 0.02139(7) 0.000 0.000 0.000
Cl1 0.0279(12) 0.0265(18) 0.0247(11) 0.0087(12) 0.000 0.000
C1 0.0125(8) 0.0240(9) 0.0254(10) 0.0037(7) 0.0026(7) -0.0001(7)
C2 0.0142(8) 0.0217(8) 0.0194(8) -0.0009(7) 0.0008(7) 0.0046(6)
C3 0.0160(11) 0.0142(12) 0.0223(13) 0.000 0.000 0.0034(9)
C4 0.0204(10) 0.0403(12) 0.0450(13) 0.0151(10) 0.0070(9) -0.0052(9)
C5 0.0247(10) 0.0384(11) 0.0201(9) -0.0043(9) 0.0012(7) 0.0074(9)
C6 0.018(4) 0.035(11) 0.032(8) -0.004(6) 0.000 0.000

loop_
_geom_bond_atom_site_label_1
_geom_bond_atom_site_label_2
_geom_bond_distance
_geom_bond_site_symmetry_2
_geom_bond_publ_flag
U1 Cnt 2.429 . ?
U1 C6 2.38(2) . ?
U1 Cl1 2.653(6) . ?
U1 C3 2.655(2) . ?
U1 C2 2.6962(17) . ?
U1 C1 2.7553(18) . ?
C1 C2 1.415(3) . ?
C1 C1 1.424(4) 10_556 ?
C1 C4 1.508(3) . ?
C2 C3 1.419(2) . ?
C2 C5 1.504(3) . ?
